data_7013435
loop_
_publ_author_name
'Sengupta, Suman'
'Gangopadhyay, Jaydip'
'Chakravorty, Animesh'

_publ_section_title
;
 Tertiary phosphine binding to pyridylazole chelated rhenium via
 substitution in phosphine oxide precursors: geometrical preference,
 twin isomerization and effects of diphosphine spacer length and metal
 oxidation state
;
_journal_issue 24
_journal_name_full 'Dalton Transactions'
_journal_page_first 4635
_journal_paper_doi 10.1039/b307834e
_journal_year 2003
_chemical_formula_sum 'C20 H19 Cl3 N2 O P Re'
_chemical_formula_weight 626.89
_chemical_name_systematic
;
?
;
_space_group_IT_number 14
_symmetry_cell_setting monoclinic
_symmetry_space_group_name_Hall '-P 2ybc'
_symmetry_space_group_name_H-M 'P 1 21/c 1'
_atom_sites_solution_hydrogens geom
_atom_sites_solution_primary heavy
_atom_sites_solution_secondary difmap
_audit_creation_method SHELXL
_cell_angle_alpha 90.00
_cell_angle_beta 101.40(3)
_cell_angle_gamma 90.00
_cell_formula_units_Z 4
_cell_length_a 9.266(5)
_cell_length_b 14.394(4)
_cell_length_c 16.311(5)
_cell_measurement_reflns_used 30
_cell_measurement_temperature 293(2)
_cell_measurement_theta_max 15
_cell_measurement_theta_min 7
_cell_volume 2132.6(15)
_computing_cell_refinement 'Siemens P3/P4-PC V4.27'
_computing_data_collection 'Siemens P3/P4-PC V4.27'
_computing_data_reduction 'Siemens P3/P4-PC V4.27'
_computing_molecular_graphics 'Siemens SHELXTL V5.03 PC'
_computing_publication_material 'Siemens SHELXTL V5.03 PC'
_computing_structure_refinement 'SHELXL-93 (Sheldrick, 1993)'
_computing_structure_solution 'SHELXS-86 (Sheldrick, 1990)'
_diffrn_ambient_temperature 293(2)
_diffrn_measurement_device 'Siemens R3m/V'
_diffrn_measurement_method '\w scans'
_diffrn_radiation_monochromator graphite
_diffrn_radiation_source 'fine-focus sealed tube'
_diffrn_radiation_type MoK\a
_diffrn_radiation_wavelength 0.71073
_diffrn_reflns_av_R_equivalents 0.0494
_diffrn_reflns_av_sigmaI/netI 0.0413
_diffrn_reflns_limit_h_max 10
_diffrn_reflns_limit_h_min 0
_diffrn_reflns_limit_k_max 16
_diffrn_reflns_limit_k_min 0
_diffrn_reflns_limit_l_max 17
_diffrn_reflns_limit_l_min -18
_diffrn_reflns_number 3358
_diffrn_reflns_theta_max 23.49
_diffrn_reflns_theta_min 1.90
_diffrn_standards_decay_% 0
_diffrn_standards_interval_count 198
_diffrn_standards_number 2
_exptl_absorpt_coefficient_mu 6.163
_exptl_absorpt_correction_T_max 0.220
_exptl_absorpt_correction_T_min 0.145
_exptl_absorpt_correction_type semi-emperical
_exptl_crystal_colour green
_exptl_crystal_density_diffrn 1.953
_exptl_crystal_description parallopiped
_exptl_crystal_F_000 1208
_exptl_crystal_size_max 0.30
_exptl_crystal_size_mid 0.25
_exptl_crystal_size_min 0.25
_refine_diff_density_max 2.780
_refine_diff_density_min -1.132
_refine_diff_density_rms 0.164
_refine_ls_extinction_method none
_refine_ls_goodness_of_fit_all 1.080
_refine_ls_goodness_of_fit_obs 1.065
_refine_ls_matrix_type full
_refine_ls_number_parameters 253
_refine_ls_number_reflns 3140
_refine_ls_number_restraints 0
_refine_ls_restrained_S_all 1.197
_refine_ls_restrained_S_obs 1.065
_refine_ls_R_factor_all 0.0641
_refine_ls_R_factor_obs 0.0405
_refine_ls_shift/esd_max 0.000
_refine_ls_shift/esd_mean 0.000
_refine_ls_structure_factor_coef Fsqd
_refine_ls_weighting_details 'w=1/[\s^2^(Fo^2^)+(0.0506P)^2^+11.3996P] where P=(Fo^2^+2Fc^2^)/3'
_refine_ls_weighting_scheme calc
_refine_ls_wR_factor_all 0.1189
_refine_ls_wR_factor_obs 0.0920
_reflns_number_observed 2431
_reflns_number_total 3149
_reflns_observed_criterion >2sigma(I)
_cod_data_source_file b307834e.txt
_cod_data_source_block oxafac
_cod_depositor_comments
;
The following automatic conversions were performed:
'_symmetry_cell_setting' value 'Monoclinic' changed to 'monoclinic'
according to '/home/saulius/struct/CIF-dictionaries/cif_core.dic'
dictionary named 'cif_core.dic' version 2.4.1 from 2010-06-29.

Automatic conversion script
Id: cif_fix_enum 1527 2010-12-29 10:47:43Z saulius 

The following automatic conversions were performed:

'_refine_ls_weighting_scheme' value 'calc
w=1/[\s^2^(Fo^2^)+(0.0506P)^2^+11.3996P] where P=(Fo^2^+2Fc^2^)/3'
was changed to 'calc'. New tag '_refine_ls_weighting_details' was
created. The value of the new tag was set to
'w=1/[\s^2^(Fo^2^)+(0.0506P)^2^+11.3996P] where P=(Fo^2^+2Fc^2^)/3'.

Automatic conversion script
Id: cif_fix_values 3143 2015-03-26 13:38:13Z robertas 

The following automatic conversions were performed:

'_atom_sites_solution_primary' value 'Heavy atom method' was changed
to 'heavy'.

Automatic conversion script
Id: cif_fix_values 6452 2018-10-05 10:23:21Z andrius 
;
_cod_original_cell_volume 2132.6(14)
_cod_original_sg_symbol_H-M P2(1)/c
_cod_database_code 7013435

loop_
_symmetry_equiv_pos_as_xyz
'x, y, z'
'-x, y+1/2, -z+1/2'
'-x, -y, -z'
'x, -y-1/2, z-1/2'

loop_
_atom_site_aniso_label
_atom_site_aniso_U_11
_atom_site_aniso_U_22
_atom_site_aniso_U_33
_atom_site_aniso_U_23
_atom_site_aniso_U_13
_atom_site_aniso_U_12
Re 0.0479(3) 0.0247(2) 0.0358(2) 0.0018(2) 0.0183(2) -0.0009(2)
Cl1 0.063(2) 0.043(2) 0.060(2) 0.0062(14) 0.0304(14) 0.0109(14)
Cl2 0.077(2) 0.035(2) 0.066(2) -0.0083(14) 0.025(2) -0.0158(14)
Cl3 0.075(2) 0.047(2) 0.046(2) 0.0147(14) 0.0185(14) 0.0044(15)
P 0.055(2) 0.034(2) 0.0395(15) 0.0000(13) 0.0222(12) -0.0009(13)
N1 0.046(5) 0.030(5) 0.032(4) -0.006(4) 0.015(4) 0.002(4)
N2 0.047(5) 0.025(4) 0.036(5) 0.004(4) 0.016(4) 0.002(4)
C1 0.046(6) 0.045(7) 0.042(6) -0.010(5) 0.020(5) -0.004(5)
C2 0.067(7) 0.052(7) 0.031(6) 0.007(5) 0.005(5) 0.011(6)
C3 0.101(10) 0.046(8) 0.043(7) 0.015(6) 0.019(7) 0.011(7)
C4 0.070(8) 0.029(6) 0.048(7) 0.005(5) 0.024(6) 0.000(5)
C5 0.063(7) 0.024(6) 0.044(6) 0.000(5) 0.022(5) 0.004(5)
C6 0.051(6) 0.025(6) 0.044(6) -0.006(5) 0.024(5) -0.003(5)
C7 0.051(6) 0.040(6) 0.040(6) -0.006(5) 0.015(5) -0.001(5)
C8 0.056(7) 0.043(7) 0.049(7) 0.002(6) 0.002(5) -0.009(6)
C9 0.065(8) 0.049(8) 0.058(7) -0.018(6) 0.001(6) 0.007(6)
C10 0.056(7) 0.062(9) 0.075(10) -0.034(8) 0.008(7) -0.007(7)
C11 0.060(8) 0.042(7) 0.081(9) -0.019(7) 0.033(7) -0.008(6)
C12 0.041(6) 0.037(6) 0.048(6) -0.011(5) 0.018(5) 0.000(5)
C13 0.079(9) 0.076(10) 0.058(8) 0.017(7) 0.042(7) -0.001(7)
C14 0.075(8) 0.067(9) 0.053(7) -0.022(7) 0.023(6) 0.005(7)
C15 0.042(6) 0.039(6) 0.044(6) 0.004(5) 0.019(5) 0.005(5)
C16 0.074(9) 0.043(8) 0.094(10) 0.010(7) 0.021(8) -0.016(7)
C17 0.058(8) 0.089(12) 0.083(10) 0.005(9) -0.006(7) -0.024(8)
C18 0.070(9) 0.094(12) 0.070(9) 0.023(9) 0.023(7) 0.022(9)
C19 0.073(9) 0.055(8) 0.059(8) 0.008(7) 0.016(7) -0.002(7)
C20 0.072(8) 0.045(7) 0.042(6) -0.004(6) 0.017(6) 0.004(6)
O 0.057(4) 0.028(4) 0.055(5) -0.006(3) 0.024(4) -0.008(4)

loop_
_atom_site_label
_atom_site_type_symbol
_atom_site_fract_x
_atom_site_fract_y
_atom_site_fract_z
_atom_site_U_iso_or_equiv
_atom_site_thermal_displace_type
_atom_site_occupancy
_atom_site_calc_flag
_atom_site_refinement_flags
_atom_site_disorder_group
Re Re 0.55559(4) 0.96102(3) 0.25700(2) 0.0348(2) Uani 1 d . .
Cl1 Cl 0.7573(3) 0.8924(2) 0.2054(2) 0.0527(7) Uani 1 d . .
Cl2 Cl 0.4031(3) 0.8373(2) 0.2023(2) 0.0577(8) Uani 1 d . .
Cl3 Cl 0.6329(3) 0.8933(2) 0.3894(2) 0.0551(7) Uani 1 d . .
P P 0.3572(3) 1.0259(2) 0.3101(2) 0.0409(7) Uani 1 d . .
N1 N 0.5023(8) 1.0396(6) 0.1475(5) 0.035(2) Uani 1 d . .
N2 N 0.6931(9) 1.0744(5) 0.2808(5) 0.035(2) Uani 1 d . .
C1 C 0.3904(11) 1.0226(8) 0.0824(6) 0.043(3) Uani 1 d . .
H1A H 0.3288 0.9721 0.0849 0.051 Uiso 1 calc R .
C2 C 0.3660(13) 1.0771(9) 0.0139(6) 0.051(3) Uani 1 d . .
H2A H 0.2881 1.0634 -0.0298 0.061 Uiso 1 calc R .
C3 C 0.4537(15) 1.1525(9) 0.0072(7) 0.063(3) Uani 1 d . .
H3A H 0.4372 1.1891 -0.0408 0.075 Uiso 1 calc R .
C4 C 0.5670(13) 1.1724(7) 0.0734(7) 0.048(3) Uani 1 d . .
H4A H 0.6286 1.2232 0.0719 0.057 Uiso 1 calc R .
C5 C 0.5853(12) 1.1145(7) 0.1416(6) 0.042(3) Uani 1 d . .
C6 C 0.6929(11) 1.1271(7) 0.2156(6) 0.038(2) Uani 1 d . .
C7 C 0.8100(11) 1.1089(8) 0.3409(6) 0.042(3) Uani 1 d . .
C8 C 0.8630(12) 1.0828(8) 0.4233(7) 0.051(3) Uani 1 d . .
H8A H 0.8209 1.0347 0.4486 0.061 Uiso 1 calc R .
C9 C 0.9825(13) 1.1329(9) 0.4652(8) 0.059(3) Uani 1 d . .
H9A H 1.0223 1.1178 0.5205 0.071 Uiso 1 calc R .
C10 C 1.0443(13) 1.2043(9) 0.4280(9) 0.065(4) Uani 1 d . .
H10A H 1.1247 1.2356 0.4591 0.078 Uiso 1 calc R .
C11 C 0.9916(13) 1.2313(9) 0.3465(8) 0.059(3) Uani 1 d . .
H11A H 1.0320 1.2798 0.3209 0.070 Uiso 1 calc R .
C12 C 0.8732(11) 1.1794(7) 0.3065(7) 0.041(2) Uani 1 d . .
C13 C 0.2618(14) 0.9480(9) 0.3679(8) 0.067(4) Uani 1 d . .
H13A H 0.3313 0.9197 0.4123 0.101 Uiso 1 calc R .
H13B H 0.2129 0.9007 0.3311 0.101 Uiso 1 calc R .
H13C H 0.1904 0.9823 0.3911 0.101 Uiso 1 calc R .
C14 C 0.4123(14) 1.1184(9) 0.3835(7) 0.064(3) Uani 1 d . .
H14A H 0.4887 1.0968 0.4280 0.096 Uiso 1 calc R .
H14B H 0.3293 1.1383 0.4061 0.096 Uiso 1 calc R .
H14C H 0.4485 1.1696 0.3557 0.096 Uiso 1 calc R .
C15 C 0.2170(11) 1.0728(7) 0.2311(6) 0.040(3) Uani 1 d . .
C16 C 0.1052(15) 1.0204(9) 0.1882(9) 0.069(4) Uani 1 d . .
H16A H 0.0962 0.9591 0.2046 0.083 Uiso 1 calc R .
C17 C 0.0059(15) 1.0543(11) 0.1222(9) 0.079(4) Uani 1 d . .
H17A H -0.0685 1.0159 0.0943 0.095 Uiso 1 calc R .
C18 C 0.0141(16) 1.1429(11) 0.0969(9) 0.077(4) Uani 1 d . .
H18A H -0.0549 1.1659 0.0523 0.092 Uiso 1 calc R .
C19 C 0.1255(14) 1.1988(9) 0.1379(8) 0.062(3) Uani 1 d . .
H19A H 0.1332 1.2599 0.1207 0.074 Uiso 1 calc R .
C20 C 0.2260(14) 1.1639(8) 0.2046(7) 0.052(3) Uani 1 d . .
H20A H 0.3011 1.2020 0.2323 0.062 Uiso 1 calc R .
O O 0.7968(8) 1.1931(5) 0.2256(4) 0.045(2) Uani 1 d . .

loop_
_atom_type_symbol
_atom_type_description
_atom_type_scat_dispersion_real
_atom_type_scat_dispersion_imag
_atom_type_scat_source
C C 0.0033 0.0016 'International Tables Vol C Tables 4.2.6.8 and 6.1.1.4'
H H 0.0000 0.0000 'International Tables Vol C Tables 4.2.6.8 and 6.1.1.4'
N N 0.0061 0.0033 'International Tables Vol C Tables 4.2.6.8 and 6.1.1.4'
O O 0.0106 0.0060 'International Tables Vol C Tables 4.2.6.8 and 6.1.1.4'
P P 0.1023 0.0942 'International Tables Vol C Tables 4.2.6.8 and 6.1.1.4'
Cl Cl 0.1484 0.1585 'International Tables Vol C Tables 4.2.6.8 and 6.1.1.4'
Re Re -1.0185 7.2310 'International Tables Vol C Tables 4.2.6.8 and 6.1.1.4'

loop_
_geom_angle_atom_site_label_1
_geom_angle_atom_site_label_2
_geom_angle_atom_site_label_3
_geom_angle
_geom_angle_site_symmetry_1
_geom_angle_site_symmetry_3
_geom_angle_publ_flag
N2 Re N1 76.4(3) . . y
N2 Re Cl2 168.6(2) . . y
N1 Re Cl2 93.6(2) . . y
N2 Re Cl3 95.2(2) . . y
N1 Re Cl3 171.3(2) . . y
Cl2 Re Cl3 94.97(11) . . y
N2 Re P 96.5(2) . . y
N1 Re P 91.7(2) . . y
Cl2 Re P 89.17(11) . . y
Cl3 Re P 86.86(10) . . y
N2 Re Cl1 84.1(2) . . y
N1 Re Cl1 89.5(2) . . y
Cl2 Re Cl1 90.39(11) . . y
Cl3 Re Cl1 91.99(10) . . y
P Re Cl1 178.73(9) . . y
C15 P C14 105.9(6) . . ?
C15 P C13 104.6(6) . . ?
C14 P C13 102.5(6) . . ?
C15 P Re 113.2(3) . . ?
C14 P Re 113.4(4) . . ?
C13 P Re 116.2(4) . . ?
C5 N1 C1 116.9(9) . . ?
C5 N1 Re 117.1(7) . . ?
C1 N1 Re 126.0(7) . . ?
C6 N2 C7 103.9(8) . . ?
C6 N2 Re 114.0(7) . . ?
C7 N2 Re 140.9(7) . . ?
C2 C1 N1 121.5(10) . . ?
C1 C2 C3 121.4(11) . . ?
C2 C3 C4 118.2(11) . . ?
C5 C4 C3 117.5(11) . . ?
N1 C5 C4 124.5(10) . . ?
N1 C5 C6 111.1(9) . . ?
C4 C5 C6 124.5(10) . . ?
N2 C6 O 115.4(9) . . ?
N2 C6 C5 120.4(9) . . ?
O C6 C5 124.2(9) . . ?
C12 C7 C8 120.5(10) . . ?
C12 C7 N2 108.3(9) . . ?
C8 C7 N2 131.2(10) . . ?
C9 C8 C7 115.6(11) . . ?
C10 C9 C8 122.3(12) . . ?
C9 C10 C11 122.5(12) . . ?
C10 C11 C12 113.6(12) . . ?
C7 C12 C11 125.5(11) . . ?
C7 C12 O 108.8(9) . . ?
C11 C12 O 125.7(10) . . ?
C16 C15 C20 116.8(11) . . ?
C16 C15 P 122.5(9) . . ?
C20 C15 P 120.3(9) . . ?
C15 C16 C17 122.4(12) . . ?
C18 C17 C16 120.7(14) . . ?
C17 C18 C19 119.2(13) . . ?
C18 C19 C20 119.7(13) . . ?
C19 C20 C15 121.1(12) . . ?
C6 O C12 103.6(8) . . ?

loop_
_geom_bond_atom_site_label_1
_geom_bond_atom_site_label_2
_geom_bond_distance
_geom_bond_site_symmetry_2
_geom_bond_publ_flag
Re N2 2.060(8) . y
Re N1 2.089(8) . y
Re Cl2 2.338(3) . y
Re Cl3 2.349(3) . y
Re P 2.373(3) . y
Re Cl1 2.408(3) . y
P C15 1.772(11) . ?
P C14 1.796(12) . ?
P C13 1.805(11) . ?
N1 C5 1.339(13) . ?
N1 C1 1.352(13) . ?
N2 C6 1.305(12) . ?
N2 C7 1.401(13) . ?
C1 C2 1.347(15) . ?
C2 C3 1.37(2) . ?
C3 C4 1.38(2) . ?
C4 C5 1.374(14) . ?
C5 C6 1.417(14) . ?
C6 O 1.339(12) . ?
C7 C12 1.349(14) . ?
C7 C8 1.388(15) . ?
C8 C9 1.38(2) . ?
C9 C10 1.37(2) . ?
C10 C11 1.38(2) . ?
C11 C12 1.379(15) . ?
C12 O 1.383(12) . ?
C15 C16 1.36(2) . ?
C15 C20 1.388(15) . ?
C16 C17 1.36(2) . ?
C17 C18 1.35(2) . ?
C18 C19 1.37(2) . ?
C19 C20 1.38(2) . ?
